data_7134264
loop_
_publ_author_name
'Yang, Chuanyao'
'Zheng, Jia'
'Xu, Chang'
'Xiao, Chong'
'Chang, Yuanyuan'
'Zhou, Lei'
'Gong, Xiangnan'

_publ_section_title
;
 Unveiling the photophysical mechanisms in low-dimensional Zn/Cu-based
 metal halides.
;
_journal_issue 22
_journal_name_full 'Chemical communications (Cambridge, England)'
_journal_page_first 4379
_journal_page_last 4382
_journal_paper_doi 10.1039/d4cc06675h
_journal_volume 61
_journal_year 2025
_chemical_formula_moiety 'C6 H8 Br N2 Zn0.5'
_chemical_formula_sum 'C6 H8 Br N2 Zn0.5'
_chemical_formula_weight 220.74
_space_group_crystal_system monoclinic
_space_group_IT_number 15
_space_group_name_Hall '-C 2yc'
_space_group_name_H-M_alt 'C 1 2/c 1'
_atom_sites_solution_hydrogens geom
_atom_sites_solution_primary dual
_audit_creation_date 2023-06-09
_audit_creation_method
;
Olex2 1.5
(compiled 2021.10.07 svn.r9718050b for OlexSys, GUI svn.r6410)
;
_audit_update_record
;
2024-10-08 deposited with the CCDC.	2025-02-10 downloaded from the CCDC.
;
_cell_angle_alpha 90
_cell_angle_beta 92.812(4)
_cell_angle_gamma 90
_cell_formula_units_Z 8
_cell_length_a 7.0944(3)
_cell_length_b 12.2277(4)
_cell_length_c 18.1167(7)
_cell_measurement_reflns_used 2437
_cell_measurement_temperature 200.00(10)
_cell_measurement_theta_max 28.1510
_cell_measurement_theta_min 3.9180
_cell_volume 1569.70(10)
_computing_cell_refinement 'CrysAlisPro 1.171.41.117a (Rigaku OD, 2021)'
_computing_data_collection 'CrysAlisPro 1.171.41.117a (Rigaku OD, 2021)'
_computing_data_reduction 'CrysAlisPro 1.171.41.117a (Rigaku OD, 2021)'
_computing_molecular_graphics 'Olex2 1.5 (Dolomanov et al., 2009)'
_computing_publication_material 'Olex2 1.5 (Dolomanov et al., 2009)'
_computing_structure_refinement 'SHELXL 2018/3 (Sheldrick, 2015)'
_computing_structure_solution 'SHELXT  (Sheldrick, 2015)'
_diffrn_ambient_environment N~2~
_diffrn_ambient_temperature 200.00(10)
_diffrn_detector 'CCD plate'
_diffrn_detector_area_resol_mean 16.0892
_diffrn_detector_type Eos
_diffrn_measured_fraction_theta_full 0.999
_diffrn_measured_fraction_theta_max 0.891
_diffrn_measurement_details
;
List of Runs (angles in degrees, time in seconds):

  # Type    Start    End  Width  t~exp~   \w     \q     \k     \f   Frames
#--------------------------------------------------------------------------
  1  \w     -3.00  87.00   1.00    2.17    --   18.58  57.00 -90.00   90
  2  \w     43.00  70.00   1.00    2.17    --   18.58 178.00-180.00   27
  3  \w     63.00  94.00   1.00    2.17    --   18.58 178.00-120.00   31
  4  \w    -73.00 -41.00   1.00    2.17    --  -18.78-178.00 -90.00   32
  5  \w    -35.00  -9.00   1.00    2.17    --  -18.78  38.00 -90.00   26
  6  \w     -3.00  52.00   1.00    2.17    --  -18.78  38.00 -90.00   55
  7  \w    -91.00  33.00   1.00    2.17    --  -18.78   0.00 -90.00  124
;
_diffrn_measurement_device 'four-circle diffractometer'
_diffrn_measurement_device_type 'SuperNova, Single source at offset/far, Eos'
_diffrn_measurement_method '\w scans'
_diffrn_orient_matrix_type 'CrysAlisPro convention (1999,Acta A55,543-557)'
_diffrn_orient_matrix_UB_11 -0.0587556000
_diffrn_orient_matrix_UB_12 -0.0277407000
_diffrn_orient_matrix_UB_13 0.0244300000
_diffrn_orient_matrix_UB_21 -0.0193322000
_diffrn_orient_matrix_UB_22 -0.0406382000
_diffrn_orient_matrix_UB_23 -0.0272436000
_diffrn_orient_matrix_UB_31 0.0787447000
_diffrn_orient_matrix_UB_32 -0.0307444000
_diffrn_orient_matrix_UB_33 0.0139986000
_diffrn_radiation_monochromator mirror
_diffrn_radiation_probe x-ray
_diffrn_radiation_type 'Mo K\a'
_diffrn_radiation_wavelength 0.71073
_diffrn_reflns_av_R_equivalents 0.0583
_diffrn_reflns_av_unetI/netI 0.0669
_diffrn_reflns_Laue_measured_fraction_full 0.999
_diffrn_reflns_Laue_measured_fraction_max 0.891
_diffrn_reflns_limit_h_max 9
_diffrn_reflns_limit_h_min -8
_diffrn_reflns_limit_k_max 16
_diffrn_reflns_limit_k_min -16
_diffrn_reflns_limit_l_max 23
_diffrn_reflns_limit_l_min -24
_diffrn_reflns_number 5890
_diffrn_reflns_point_group_measured_fraction_full 0.999
_diffrn_reflns_point_group_measured_fraction_max 0.891
_diffrn_reflns_theta_full 25.242
_diffrn_reflns_theta_max 28.959
_diffrn_reflns_theta_min 3.332
_diffrn_source 'micro-focus sealed X-ray tube'
_diffrn_source_type 'SuperNova (Mo) X-ray Source'
_exptl_absorpt_coefficient_mu 6.647
_exptl_absorpt_correction_T_max 1.00000
_exptl_absorpt_correction_T_min 0.38365
_exptl_absorpt_correction_type multi-scan
_exptl_absorpt_process_details
;
CrysAlisPro 1.171.41.117a (Rigaku Oxford Diffraction, 2021)
Empirical absorption correction using spherical harmonics,
implemented in SCALE3 ABSPACK scaling algorithm.
;
_exptl_crystal_colour 'clear light colourless'
_exptl_crystal_colour_lustre clear
_exptl_crystal_colour_modifier light
_exptl_crystal_colour_primary colourless
_exptl_crystal_density_diffrn 1.868
_exptl_crystal_description block
_exptl_crystal_F_000 864
_exptl_crystal_size_max 0.35
_exptl_crystal_size_mid 0.34
_exptl_crystal_size_min 0.3
_refine_diff_density_max 1.053
_refine_diff_density_min -1.231
_refine_diff_density_rms 0.184
_refine_ls_extinction_method none
_refine_ls_goodness_of_fit_ref 1.031
_refine_ls_hydrogen_treatment constr
_refine_ls_matrix_type full
_refine_ls_number_parameters 89
_refine_ls_number_reflns 1869
_refine_ls_number_restraints 0
_refine_ls_restrained_S_all 1.031
_refine_ls_R_factor_all 0.0688
_refine_ls_R_factor_gt 0.0506
_refine_ls_shift/su_max 0.000
_refine_ls_shift/su_mean 0.000
_refine_ls_structure_factor_coef Fsqd
_refine_ls_weighting_details 'w=1/[\s^2^(Fo^2^)+(0.0732P)^2^] where P=(Fo^2^+2Fc^2^)/3'
_refine_ls_weighting_scheme calc
_refine_ls_wR_factor_gt 0.1209
_refine_ls_wR_factor_ref 0.1367
_reflns_Friedel_coverage 0.000
_reflns_number_gt 1461
_reflns_number_total 1869
_reflns_threshold_expression 'I > 2\s(I)'
_cod_data_source_file d4cc06675h2.cif
_cod_data_source_block 20210924-znbr2-2ch3
_cod_depositor_comments 'Adding full bibliography for 7134263--7134264.cif.'
_cod_original_formula_sum 'C6 H8 Br N2 Zn0.50'
_cod_database_code 7134264
_shelx_shelxl_version_number 2018/3
_chemical_oxdiff_formula 'Zn Br C H'
_shelx_space_group_comment
;
The symmetry employed for this shelxl refinement is uniquely defined
by the following loop, which should always be used as a source of
symmetry information in preference to the above space-group names.
They are only intended as comments.
;
_shelx_estimated_absorpt_t_max 0.240
_shelx_estimated_absorpt_t_min 0.204
_olex2_refinement_description
;
1. Fixed Uiso
 At 1.2 times of:
  All C(H) groups
 At 1.5 times of:
  All C(H,H,H) groups
2.a Aromatic/amide H refined with riding coordinates:
 C1(H1), C2(H2)
2.b Idealised Me refined as rotating group:
 C6(H6A,H6B,H6C), C5(H5A,H5B,H5C)
;
_olex2_submission_special_instructions 'No special instructions were received'
_oxdiff_exptl_absorpt_empirical_details
;
Empirical correction (ABSPACK) includes:
- Absorption correction using spherical harmonics
- Frame scaling
;
_oxdiff_exptl_absorpt_empirical_full_max 2.027
_oxdiff_exptl_absorpt_empirical_full_min 0.538

loop_
_space_group_symop_operation_xyz
'x, y, z'
'-x, y, -z+1/2'
'x+1/2, y+1/2, z'
'-x+1/2, y+1/2, -z+1/2'
'-x, -y, -z'
'x, -y, z-1/2'
'-x+1/2, -y+1/2, -z'
'x+1/2, -y+1/2, z-1/2'

loop_
_atom_site_label
_atom_site_type_symbol
_atom_site_fract_x
_atom_site_fract_y
_atom_site_fract_z
_atom_site_U_iso_or_equiv
_atom_site_adp_type
_atom_site_occupancy
_atom_site_site_symmetry_order
_atom_site_calc_flag
_atom_site_refinement_flags_posn
_atom_site_refinement_flags_adp
_atom_site_refinement_flags_occupancy
_atom_site_disorder_assembly
_atom_site_disorder_group
Br1 Br 0.25741(7) 0.70579(4) 0.68757(3) 0.0316(2) Uani 1 1 d . . . . .
Zn1 Zn 0.500000 0.60447(6) 0.750000 0.0193(2) Uani 1 2 d S T P . .
N2 N 0.6215(5) 0.5161(3) 0.6669(2) 0.0189(8) Uani 1 1 d . . . . .
N1 N 0.7786(6) 0.4421(3) 0.5391(2) 0.0269(9) Uani 1 1 d . . . . .
C1 C 0.7937(6) 0.5506(4) 0.6480(3) 0.0235(10) Uani 1 1 d . . . . .
H1 H 0.863189 0.600405 0.679006 0.028 Uiso 1 1 calc R U . . .
C4 C 0.5309(6) 0.4421(4) 0.6239(3) 0.0210(10) Uani 1 1 d . . . . .
C3 C 0.6118(7) 0.4053(4) 0.5588(3) 0.0222(10) Uani 1 1 d . . . . .
C2 C 0.8685(7) 0.5139(4) 0.5839(3) 0.0280(11) Uani 1 1 d . . . . .
H2 H 0.988325 0.540471 0.571064 0.034 Uiso 1 1 calc R U . . .
C6 C 0.5161(8) 0.3210(4) 0.5103(3) 0.0312(12) Uani 1 1 d . . . . .
H6A H 0.578660 0.316981 0.463341 0.047 Uiso 1 1 calc R U . . .
H6B H 0.383452 0.341203 0.500900 0.047 Uiso 1 1 calc R U . . .
H6C H 0.523611 0.249670 0.534916 0.047 Uiso 1 1 calc R U . . .
C5 C 0.3440(7) 0.4011(4) 0.6465(3) 0.0287(11) Uani 1 1 d . . . . .
H5A H 0.334489 0.411259 0.699884 0.043 Uiso 1 1 calc R U . . .
H5B H 0.332119 0.323147 0.634528 0.043 Uiso 1 1 calc R U . . .
H5C H 0.242850 0.441877 0.620077 0.043 Uiso 1 1 calc R U . . .

loop_
_atom_site_aniso_label
_atom_site_aniso_U_11
_atom_site_aniso_U_22
_atom_site_aniso_U_33
_atom_site_aniso_U_23
_atom_site_aniso_U_13
_atom_site_aniso_U_12
Br1 0.0388(4) 0.0383(3) 0.0174(3) 0.0065(2) -0.0002(2) 0.0125(2)
Zn1 0.0256(4) 0.0248(4) 0.0074(4) 0.000 0.0012(3) 0.000
N2 0.0257(19) 0.0236(18) 0.0071(18) -0.0010(15) -0.0008(16) 0.0008(15)
N1 0.037(2) 0.029(2) 0.015(2) -0.0009(18) 0.0066(19) 0.0062(17)
C1 0.023(2) 0.030(2) 0.018(2) 0.000(2) 0.001(2) -0.0008(19)
C4 0.028(2) 0.020(2) 0.015(2) 0.0019(19) -0.004(2) 0.0035(18)
C3 0.033(3) 0.025(2) 0.008(2) 0.0014(18) -0.003(2) 0.0036(19)
C2 0.026(2) 0.032(2) 0.026(3) 0.000(2) 0.003(2) -0.001(2)
C6 0.044(3) 0.033(3) 0.017(3) -0.006(2) -0.003(2) 0.008(2)
C5 0.030(3) 0.033(3) 0.023(3) -0.004(2) 0.004(2) -0.001(2)

loop_
_atom_type_symbol
_atom_type_description
_atom_type_scat_dispersion_real
_atom_type_scat_dispersion_imag
_atom_type_scat_source
C C 0.0033 0.0016 'International Tables Vol C Tables 4.2.6.8 and 6.1.1.4'
H H 0.0000 0.0000 'International Tables Vol C Tables 4.2.6.8 and 6.1.1.4'
Br Br -0.2901 2.4595 'International Tables Vol C Tables 4.2.6.8 and 6.1.1.4'
N N 0.0061 0.0033 'International Tables Vol C Tables 4.2.6.8 and 6.1.1.4'
Zn Zn 0.2839 1.4301 'International Tables Vol C Tables 4.2.6.8 and 6.1.1.4'

loop_
_geom_angle_atom_site_label_1
_geom_angle_atom_site_label_2
_geom_angle_atom_site_label_3
_geom_angle
_geom_angle_site_symmetry_1
_geom_angle_site_symmetry_3
_geom_angle_publ_flag
Br1 Zn1 Br1 116.77(4) . 2_656 ?
N2 Zn1 Br1 107.55(10) 2_656 . ?
N2 Zn1 Br1 104.15(10) 2_656 2_656 ?
N2 Zn1 Br1 107.55(10) . 2_656 ?
N2 Zn1 Br1 104.15(10) . . ?
N2 Zn1 N2 117.2(2) 2_656 . ?
C1 N2 Zn1 115.7(3) . . ?
C4 N2 Zn1 124.7(3) . . ?
C4 N2 C1 118.5(4) . . ?
C3 N1 C2 117.5(4) . . ?
N2 C1 H1 119.9 . . ?
N2 C1 C2 120.2(4) . . ?
C2 C1 H1 119.9 . . ?
N2 C4 C3 119.9(4) . . ?
N2 C4 C5 118.3(4) . . ?
C3 C4 C5 121.7(4) . . ?
N1 C3 C4 121.4(4) . . ?
N1 C3 C6 117.3(5) . . ?
C4 C3 C6 121.3(4) . . ?
N1 C2 C1 122.4(5) . . ?
N1 C2 H2 118.8 . . ?
C1 C2 H2 118.8 . . ?
C3 C6 H6A 109.5 . . ?
C3 C6 H6B 109.5 . . ?
C3 C6 H6C 109.5 . . ?
H6A C6 H6B 109.5 . . ?
H6A C6 H6C 109.5 . . ?
H6B C6 H6C 109.5 . . ?
C4 C5 H5A 109.5 . . ?
C4 C5 H5B 109.5 . . ?
C4 C5 H5C 109.5 . . ?
H5A C5 H5B 109.5 . . ?
H5A C5 H5C 109.5 . . ?
H5B C5 H5C 109.5 . . ?

loop_
_geom_bond_atom_site_label_1
_geom_bond_atom_site_label_2
_geom_bond_distance
_geom_bond_site_symmetry_2
_geom_bond_publ_flag
Br1 Zn1 2.3633(6) . ?
Zn1 N2 2.075(4) 2_656 ?
Zn1 N2 2.075(4) . ?
N2 C1 1.353(6) . ?
N2 C4 1.338(6) . ?
N1 C3 1.331(6) . ?
N1 C2 1.336(6) . ?
C1 H1 0.9500 . ?
C1 C2 1.375(7) . ?
C4 C3 1.410(7) . ?
C4 C5 1.494(7) . ?
C3 C6 1.495(6) . ?
C2 H2 0.9500 . ?
C6 H6A 0.9800 . ?
C6 H6B 0.9800 . ?
C6 H6C 0.9800 . ?
C5 H5A 0.9800 . ?
C5 H5B 0.9800 . ?
C5 H5C 0.9800 . ?

loop_
_geom_torsion_atom_site_label_1
_geom_torsion_atom_site_label_2
_geom_torsion_atom_site_label_3
_geom_torsion_atom_site_label_4
_geom_torsion
_geom_torsion_site_symmetry_1
_geom_torsion_site_symmetry_2
_geom_torsion_site_symmetry_3
_geom_torsion_site_symmetry_4
_geom_torsion_publ_flag
Zn1 N2 C1 C2 -166.0(3) . . . . ?
Zn1 N2 C4 C3 165.4(3) . . . . ?
Zn1 N2 C4 C5 -14.2(6) . . . . ?
N2 C1 C2 N1 -1.4(7) . . . . ?
N2 C4 C3 N1 0.5(7) . . . . ?
N2 C4 C3 C6 178.8(4) . . . . ?
C1 N2 C4 C3 -2.6(6) . . . . ?
C1 N2 C4 C5 177.7(4) . . . . ?
C4 N2 C1 C2 3.1(7) . . . . ?
C3 N1 C2 C1 -0.7(7) . . . . ?
C2 N1 C3 C4 1.2(7) . . . . ?
C2 N1 C3 C6 -177.2(4) . . . . ?
C5 C4 C3 N1 -179.9(4) . . . . ?
C5 C4 C3 C6 -1.6(7) . . . . ?
